data_4100624
loop_
_publ_author_name
'Thomas M. Klapo\"tke'
'Peter Mayer'
'Axel Schulz'
'Jan J. Weigand'

_publ_section_title
;
1,5-Diamino-4-methyltetrazolium dinitramide
;
_journal_name_full 'Journal of the American Chemical Society'
_journal_paper_doi 10.1021/ja042596m
_journal_year 2005
_chemical_formula_sum 'C2 H7 N9 O4'
_space_group_IT_number 19
_symmetry_cell_setting orthorhombic
_symmetry_Int_Tables_number 19
_symmetry_space_group_name_Hall 'P 2ac 2ab'
_symmetry_space_group_name_H-M 'P 21 21 21'
_cell_angle_alpha 90.00
_cell_angle_beta 90.00
_cell_angle_gamma 90.00
_cell_length_a 5.2632(2)
_cell_length_b 12.3766(5)
_cell_length_c 13.1225(6)
_cell_measurement_temperature 200(2)
_cell_volume 854.81(6)
_diffrn_ambient_temperature 200(2)
_cod_depositor_comments
;
The following automatic conversions were performed:

'_cell_measurement_temperature' value '200(2)K' was changed to
'200(2)' - the value should be numeric and without a unit
designator.

'_diffrn_ambient_temperature' value '200(2)K' was
changed to '200(2)' - the value should be numeric and without a unit
designator.

Automatic conversion script
Id: cif_fix_values 1646 2011-03-28 12:23:43Z adriana 
;
_cod_original_formula_sum 'C2 H7 O4 N9'
_cod_database_code 4100624

loop_
_symmetry_equiv_pos_as_xyz
'x, y, z'
'-x+1/2, -y, z+1/2'
'x+1/2, -y+1/2, -z'
'-x, y+1/2, -z+1/2'

loop_
_atom_site_label
_atom_site_type_symbol
_atom_site_fract_x
_atom_site_fract_y
_atom_site_fract_z
_atom_site_U_iso_or_equiv
_atom_site_adp_type
_atom_site_occupancy
_atom_site_symmetry_multiplicity
_atom_site_calc_flag
_atom_site_refinement_flags
_atom_site_disorder_assembly
_atom_site_disorder_group
O1 O 0.9987(3) 0.38163(13) 0.67528(12) 0.0434(5) Uani 1 1 d . . .
O2 O 1.1071(3) 0.31925(14) 0.52868(13) 0.0497(5) Uani 1 1 d . . .
O3 O 0.5719(4) 0.48014(15) 0.66803(16) 0.0591(6) Uani 1 1 d . . .
O4 O 0.5394(4) 0.57291(14) 0.52920(16) 0.0673(6) Uani 1 1 d . . .
N1 N 0.6598(4) 0.26285(14) 0.84111(13) 0.0342(5) Uani 1 1 d . . .
N2 N 0.8655(4) 0.22458(17) 0.89250(15) 0.0421(5) Uani 1 1 d . . .
N3 N 0.9745(4) 0.15490(16) 0.83598(15) 0.0416(5) Uani 1 1 d . . .
N4 N 0.8391(4) 0.14696(14) 0.74798(14) 0.0339(5) Uani 1 1 d . . .
N6 N 0.4899(5) 0.33967(18) 0.88002(16) 0.0470(6) Uani 1 1 d D . .
N5 N 0.4632(4) 0.22868(17) 0.68151(15) 0.0390(5) Uani 1 1 d D . .
N7 N 0.9752(4) 0.38070(14) 0.58202(15) 0.0346(5) Uani 1 1 d . . .
N8 N 0.8213(4) 0.44474(14) 0.52608(15) 0.0386(5) Uani 1 1 d . . .
N9 N 0.6384(4) 0.50117(18) 0.58101(18) 0.0459(6) Uani 1 1 d . . .
C1 C 0.6401(4) 0.21385(17) 0.75085(16) 0.0307(5) Uani 1 1 d . . .
C2 C 0.9081(6) 0.0727(2) 0.6676(2) 0.0430(7) Uani 1 1 d . . .
H6A H 0.590(5) 0.3953(17) 0.902(2) 0.079(10) Uiso 1 1 d D . .
H6B H 0.415(7) 0.312(3) 0.9364(18) 0.123(14) Uiso 1 1 d D . .
H5B H 0.488(5) 0.2058(17) 0.6178(10) 0.043(7) Uiso 1 1 d D . .
H5A H 0.352(4) 0.2841(16) 0.690(2) 0.073(10) Uiso 1 1 d D . .
H2A H 0.978(6) 0.107(2) 0.614(2) 0.070(10) Uiso 1 1 d . . .
H2C H 1.047(9) 0.047(3) 0.684(3) 0.116(17) Uiso 1 1 d . . .
H2B H 0.793(7) 0.023(3) 0.664(3) 0.104(14) Uiso 1 1 d . . .

loop_
_atom_site_aniso_label
_atom_site_aniso_U_11
_atom_site_aniso_U_22
_atom_site_aniso_U_33
_atom_site_aniso_U_23
_atom_site_aniso_U_13
_atom_site_aniso_U_12
O1 0.0522(11) 0.0518(10) 0.0263(9) 0.0009(7) -0.0022(8) -0.0021(9)
O2 0.0478(11) 0.0640(11) 0.0371(9) -0.0067(8) -0.0009(9) 0.0191(10)
O3 0.0518(11) 0.0584(12) 0.0671(13) -0.0026(10) 0.0205(11) -0.0037(9)
O4 0.0705(14) 0.0535(11) 0.0779(13) -0.0054(11) -0.0192(12) 0.0227(11)
N1 0.0377(11) 0.0379(10) 0.0271(10) -0.0005(9) -0.0007(9) 0.0032(10)
N2 0.0438(12) 0.0488(12) 0.0337(11) 0.0027(10) -0.0101(11) 0.0003(11)
N3 0.0418(12) 0.0462(11) 0.0369(11) 0.0036(10) -0.0105(11) 0.0015(11)
N4 0.0359(11) 0.0373(10) 0.0285(11) 0.0022(9) -0.0005(10) 0.0003(10)
N6 0.0525(14) 0.0529(14) 0.0356(12) -0.0022(11) 0.0055(12) 0.0042(13)
N5 0.0391(12) 0.0481(13) 0.0296(11) 0.0021(10) -0.0058(11) -0.0004(11)
N7 0.0355(12) 0.0364(11) 0.0320(12) 0.0026(9) 0.0000(10) -0.0036(10)
N8 0.0407(12) 0.0400(10) 0.0352(11) -0.0028(9) 0.0005(10) 0.0055(11)
N9 0.0406(13) 0.0383(12) 0.0588(15) -0.0080(12) -0.0027(13) -0.0028(12)
C1 0.0327(13) 0.0317(12) 0.0277(12) 0.0053(10) 0.0024(11) -0.0040(12)
C2 0.0485(17) 0.0423(16) 0.0382(16) -0.0037(14) 0.0054(15) 0.0048(15)

loop_
_geom_bond_atom_site_label_1
_geom_bond_atom_site_label_2
_geom_bond_distance
_geom_bond_site_symmetry_2
_geom_bond_publ_flag
O1 N7 1.230(2) . ?
O2 N7 1.245(2) . ?
O3 N9 1.222(3) . ?
O4 N9 1.233(3) . ?
N1 C1 1.335(3) . ?
N1 N2 1.360(3) . ?
N1 N6 1.402(3) . ?
N2 N3 1.274(3) . ?
N3 N4 1.361(3) . ?
N4 C1 1.336(3) . ?
N4 C2 1.445(3) . ?
N6 H6A 0.912(10) . ?
N6 H6B 0.905(10) . ?
N5 C1 1.314(3) . ?
N5 H5B 0.892(10) . ?
N5 H5A 0.907(10) . ?
N7 N8 1.350(2) . ?
N8 N9 1.391(3) . ?
C2 H2A 0.90(3) . ?
C2 H2C 0.83(5) . ?
C2 H2B 0.87(4) . ?
